data_8107646
loop_
_publ_author_name
'Mukiza, Janvier'
'Gerber, Thomas I. A.'
'Hosten, Eric C.'
'Betz, Richard'

_publ_section_title
;
 The crystal structure of 4-bromobenzoic acid --- triphenylphosphane oxide
 --- water (1:2:1), C79H69BrO8P4
;
_journal_issue 1
_journal_name_full 'Zeitschrift f\"ur Kristallographie - New Crystal Structures'
_journal_page_first 35
_journal_page_last 37
_journal_paper_doi 10.1515/ncrs-2014-0226
_journal_volume 230
_journal_year 2015
_chemical_formula_sum 'C79 H69 Br O8 P4'
_chemical_formula_weight 1350.12
_chemical_name_common
;
4-bromobenzoic acid-triphenylphosphane oxide-water(1:2:1)
;
_space_group_IT_number 2
_space_group_name_Hall '-P 1'
_space_group_name_H-M_alt 'P -1'
_symmetry_cell_setting triclinic
_symmetry_Int_Tables_number 2
_symmetry_space_group_name_Hall '-P 1'
_symmetry_space_group_name_H-M 'P -1'
_cell_angle_alpha 87.361(2)
_cell_angle_beta 78.463(2)
_cell_angle_gamma 76.439(2)
_cell_formula_units_Z 1
_cell_length_a 8.8310(4)
_cell_length_b 9.7790(4)
_cell_length_c 20.4514(8)
_cell_volume 1682.22(12)
_diffrn_ambient_temperature 200
_diffrn_radiation_probe x-ray
_diffrn_radiation_type MoK\a
_diffrn_radiation_wavelength 0.71073
_exptl_absorpt_coefficient_mu 0.764
_exptl_crystal_density_diffrn 1.333
_exptl_crystal_density_method 'Not Measured'
_exptl_crystal_F_000 702
_refine_ls_number_parameters 469
_refine_ls_number_reflns 7274
_refine_ls_R_factor_gt 0.0331
_refine_ls_wR_factor_gt 0.0907
_cod_data_source_file Z-2015-035.cif
_cod_data_source_block 1
_cod_database_code 8107646

loop_
_space_group_symop_id
_space_group_symop_operation_xyz
1 x,y,z
2 -x,-y,-z

loop_
_atom_site_aniso_label
_atom_site_aniso_U_11
_atom_site_aniso_U_22
_atom_site_aniso_U_33
_atom_site_aniso_U_23
_atom_site_aniso_U_13
_atom_site_aniso_U_12
Br1 0.0582(4) 0.0445(3) 0.0463(4) -0.0095(3) -0.0197(3) 0.0035(3)
P1 0.0319(2) 0.0306(2) 0.0214(1) 0.0001(1) -0.0062(1) -0.0016(1)
P2 0.0243(2) 0.0267(2) 0.0238(1) 0.0009(1) -0.0061(1) -0.0017(1)
O1 0.0469(6) 0.0424(6) 0.0292(5) 0.0021(4) -0.0141(4) 0.0034(4)
O2 0.0369(5) 0.0360(5) 0.0313(5) 0.0055(4) -0.0095(4) 0.0024(4)
C11 0.0295(6) 0.0343(6) 0.0247(6) -0.0029(5) -0.0040(5) -0.0074(5)
C12 0.0406(7) 0.0419(8) 0.0305(7) 0.0028(6) -0.0016(6) -0.0031(6)
C13 0.0553(9) 0.0560(10) 0.0295(7) 0.0068(6) -0.0003(6) -0.0136(8)
C14 0.0552(9) 0.0570(10) 0.0298(7) -0.0089(6) 0.0078(6) -0.0178(8)
C15 0.0550(10) 0.0471(9) 0.0429(8) -0.0135(7) 0.0049(7) 0.0002(7)
C16 0.0476(8) 0.0375(7) 0.0340(7) -0.0040(6) -0.0035(6) 0.0000(6)
C21 0.0356(6) 0.0268(6) 0.0252(6) -0.0026(5) -0.0011(5) -0.0048(5)
C22 0.0503(8) 0.0303(7) 0.0288(6) 0.0006(5) -0.0017(6) -0.0077(6)
C23 0.0590(10) 0.0361(8) 0.0403(8) 0.0007(6) 0.0060(7) -0.0172(7)
C24 0.0446(8) 0.0435(8) 0.0532(9) -0.0083(7) 0.0035(7) -0.0191(7)
C25 0.0396(8) 0.0455(8) 0.0455(8) -0.0024(6) -0.0095(6) -0.0116(6)
C26 0.0379(7) 0.0364(7) 0.0307(6) 0.0019(5) -0.0051(5) -0.0093(6)
C31 0.0348(6) 0.0340(6) 0.0224(5) -0.0025(5) -0.0034(5) -0.0065(5)
C32 0.0360(7) 0.0346(7) 0.0369(7) -0.0002(5) -0.0067(6) -0.0070(6)
C33 0.0476(8) 0.0331(7) 0.0408(8) -0.0011(6) -0.0046(6) -0.0039(6)
C34 0.0630(10) 0.0372(8) 0.0365(7) -0.0053(6) -0.0057(7) -0.0159(7)
C35 0.0550(10) 0.0550(10) 0.0530(9) -0.0120(8) -0.0166(8) -0.0192(8)
C36 0.0399(8) 0.0487(9) 0.0472(8) -0.0103(7) -0.0136(7) -0.0065(7)
O3 0.065(2) 0.049(2) 0.090(2) -0.0250(10) -0.001(2) -0.0230(10)
O4 0.104(3) 0.070(2) 0.047(2) -0.0160(10) 0.019(2) -0.041(2)
C41 0.0329(6) 0.0238(6) 0.0248(5) -0.0012(4) -0.0060(5) -0.0049(5)
C42 0.0435(7) 0.0328(7) 0.0322(6) -0.0025(5) -0.0132(6) 0.0008(6)
C43 0.0700(10) 0.0344(7) 0.0284(7) -0.0020(5) -0.0170(7) -0.0028(7)
C44 0.0730(10) 0.0320(7) 0.0262(6) -0.0045(5) 0.0028(7) -0.0181(7)
C45 0.0418(7) 0.0353(7) 0.0382(7) -0.0090(6) 0.0067(6) -0.0153(6)
C46 0.0325(6) 0.0333(7) 0.0316(6) -0.0047(5) -0.0042(5) -0.0088(5)
C51 0.0270(6) 0.0284(6) 0.0277(6) 0.0027(5) -0.0070(5) -0.0065(5)
C52 0.0275(6) 0.0301(6) 0.0408(7) 0.0022(5) -0.0054(5) -0.0064(5)
C53 0.0280(6) 0.0441(8) 0.0439(8) -0.0007(6) -0.0070(6) -0.0013(6)
C54 0.0293(7) 0.0630(10) 0.0528(9) 0.0043(8) -0.0131(6) -0.0170(7)
C55 0.0510(10) 0.0471(9) 0.094(2) 0.0105(9) -0.0310(10) -0.0286(8)
C56 0.0427(8) 0.0299(7) 0.0710(10) 0.0026(7) -0.0218(8) -0.0100(6)
C61 0.0204(5) 0.0318(6) 0.0286(6) -0.0029(5) -0.0063(4) -0.0031(4)
C62 0.0332(6) 0.0381(7) 0.0306(6) -0.0017(5) -0.0064(5) -0.0101(5)
C63 0.0429(8) 0.0407(8) 0.0477(8) -0.0012(6) -0.0067(7) -0.0185(6)
C64 0.0392(8) 0.0454(8) 0.0551(9) -0.0166(7) -0.0045(7) -0.0153(7)
C65 0.0427(8) 0.0580(10) 0.0375(7) -0.0192(7) -0.0011(6) -0.0135(7)
C66 0.0354(7) 0.0463(8) 0.0290(6) -0.0046(6) -0.0011(5) -0.0111(6)
C1 0.046(3) 0.034(4) 0.040(4) 0.003(3) -0.026(2) -0.010(3)
C2 0.036(3) 0.034(4) 0.047(3) -0.003(3) -0.012(2) -0.011(3)
C3 0.040(3) 0.045(7) 0.049(7) -0.002(4) -0.016(4) -0.008(4)
C4 20.036(4) 0.036(5) 0.033(2) -0.008(3) -0.017(3) 0.002(3)
O5 0.0718(8) 0.0352(6) 0.0433(6) 0.0001(5) -0.0256(6) -0.0055(5)
C5 0.056(4) 0.040(4) 0.052(3) -0.001(3) -0.022(3) -0.022(3)
C6 0.044(6) 0.045(7) 0.033(3) -0.007(3) -0.012(3) -0.006(4)
C7 0.045(3) 0.073(4) 0.049(4) 0.005(3) -0.005(2) -0.002(3)

loop_
_atom_site_label
_atom_site_type_symbol
_atom_site_thermal_displace_type
_atom_site_fract_x
_atom_site_fract_y
_atom_site_fract_z
_atom_site_occupancy
_atom_site_U_iso_or_equiv
_atom_site_calc_flag
_atom_site_refinement_flags
_atom_site_disorder_assembly
_atom_site_disorder_group
Br1 Br Uani 1.15440(9) 0.29124(7) -0.12358(3) 0.500 0.0506(2) . . . .
P1 P Uani 0.40288(4) 0.21487(3) 0.16794(2) 1.000 0.0288(1) . . . .
P2 P Uani 0.14793(4) 0.23827(3) 0.59495(2) 1.000 0.0255(1) . . . .
O1 O Uani 0.49900(10) 0.12520(10) 0.21282(5) 1.000 0.0409(3) . . . .
O2 O Uani 0.22000(10) 0.12120(10) 0.63656(5) 1.000 0.0363(3) . . . .
C11 C Uani 0.5042(2) 0.19300(10) 0.08201(6) 1.000 0.0296(3) . . . .
C12 C Uani 0.4707(2) 0.2909(2) 0.03252(7) 1.000 0.0396(4) . . . .
C13 C Uani 0.5528(2) 0.2644(2) -0.03304(8) 1.000 0.0482(5) . . . .
C14 C Uani 0.6691(2) 0.1430(2) -0.04833(8) 1.000 0.0485(5) . . . .
C15 C Uani 0.7044(2) 0.0470(2) 0.00093(8) 1.000 0.0520(5) . . . .
C16 C Uani 0.6218(2) 0.0713(2) 0.06603(7) 1.000 0.0419(4) . . . .
C21 C Uani 0.2132(2) 0.17120(10) 0.17427(6) 1.000 0.0302(3) . . . .
C22 C Uani 0.1666(2) 0.08530(10) 0.22743(7) 1.000 0.0376(4) . . . .
C23 C Uani 0.0240(2) 0.0450(2) 0.23434(8) 1.000 0.0463(5) . . . .
C24 C Uani -0.0737(2) 0.0897(2) 0.18898(9) 1.000 0.0472(5) . . . .
C25 C Uani -0.0291(2) 0.1748(2) 0.13619(8) 1.000 0.0430(5) . . . .
C26 C Uani 0.1137(2) 0.2155(2) 0.12852(7) 1.000 0.0352(4) . . . .
C31 C Uani 0.3700(2) 0.39880(10) 0.18706(6) 1.000 0.0309(3) . . . .
C32 C Uani 0.2320(2) 0.4996(2) 0.18243(7) 1.000 0.0361(4) . . . .
C33 C Uani 0.2204(2) 0.6396(2) 0.19714(8) 1.000 0.0419(4) . . . .
C34 C Uani 0.3443(2) 0.6787(2) 0.21693(8) 1.000 0.0452(5) . . . .
C35 C Uani 0.4802(2) 0.5794(2) 0.22224(9) 1.000 0.0520(6) . . . .
C36 C Uani 0.4939(2) 0.4402(2) 0.20730(8) 1.000 0.0448(5) . . . .
O3 O Uani 0.9362(3) 0.8185(3) 0.1083(2) 0.500 0.0675(12) . . . .
O4 O Uani 0.7669(5) 0.6845(3) 0.1545(2) 0.500 0.0744(14) . . . .
C41 C Uani 0.2333(2) 0.21580(10) 0.50722(6) 1.000 0.0274(3) . . . .
C42 C Uani 0.1427(2) 0.25210(10) 0.45802(7) 1.000 0.0369(4) . . . .
C43 C Uani 0.2160(2) 0.2409(2) 0.39101(7) 1.000 0.0447(5) . . . .
C44 C Uani 0.3784(2) 0.1923(2) 0.37309(7) 1.000 0.0444(5) . . . .
C45 C Uani 0.4690(2) 0.1533(2) 0.42151(7) 1.000 0.0391(4) . . . .
C46 C Uani 0.3971(2) 0.16550(10) 0.48864(7) 1.000 0.0324(4) . . . .
C51 C Uani -0.06220(10) 0.25770(10) 0.60224(6) 1.000 0.0275(3) . . . .
C52 C Uani -0.1671(2) 0.38820(10) 0.60636(7) 1.000 0.0331(4) . . . .
C53 C Uani -0.3284(2) 0.3990(2) 0.61106(8) 1.000 0.0398(4) . . . .
C54 C Uani -0.3851(2) 0.2794(2) 0.61232(8) 1.000 0.0467(5) . . . .
C55 C Uani -0.2821(2) 0.1493(2) 0.60780(10) 1.000 0.0590(8) . . . .
C56 C Uani -0.1211(2) 0.1373(2) 0.60293(9) 1.000 0.0461(5) . . . .
C61 C Uani 0.17450(10) 0.40680(10) 0.61691(6) 1.000 0.0271(3) . . . .
C62 C Uani 0.2316(2) 0.4984(2) 0.56966(7) 1.000 0.0336(4) . . . .
C63 C Uani 0.2520(2) 0.6260(2) 0.58925(8) 1.000 0.0425(5) . . . .
C64 C Uani 0.2144(2) 0.6629(2) 0.65601(8) 1.000 0.0458(5) . . . .
C65 C Uani 0.1573(2) 0.5727(2) 0.70326(8) 1.000 0.0461(5) . . . .
C66 C Uani 0.1380(2) 0.4445(2) 0.68431(7) 1.000 0.0372(4) . . . .
C1 C Uani 0.948(2) 0.607(2) 0.0546(9) 0.500 0.037(2) . . . .
C2 C Uani 1.090(2) 0.6120(10) 0.0105(9) 0.500 0.0379(19) . . . .
C3 C Uani 1.149(3) 0.516(3) -0.0390(10) 0.500 0.044(3) . . . .
C4 C Uani 1.070(2) 0.417(2) -0.0497(9) 0.500 7.368(2) . . . .
O5 O Uani 0.6460(2) 0.86130(10) 0.25085(6) 1.000 0.0492(4) . . . .
C5 C Uani 0.927(2) 0.4140(10) -0.0090(10) 0.500 0.046(2) . . . .
C6 C Uani 0.865(3) 0.507(2) 0.0450(10) 0.500 0.041(3) . . . .
C7 C Uani 0.8949(9) 0.7220(10) 0.1043(4) 0.500 0.058(2) . . . .
H12 H Uiso 0.39210 0.37560 0.04320 1.000 0.0480 . . . .
H13 H Uiso 0.52850 0.33030 -0.06720 1.000 0.0580 . . . .
H14 H Uiso 0.72510 0.12540 -0.09300 1.000 0.0580 . . . .
H15 H Uiso 0.78560 -0.03610 -0.00970 1.000 0.0620 . . . .
H16 H Uiso 0.64590 0.00430 0.09980 1.000 0.0500 . . . .
H22 H Uiso 0.23310 0.05440 0.25900 1.000 0.0450 . . . .
H23 H Uiso -0.00660 -0.01360 0.27050 1.000 0.0560 . . . .
H24 H Uiso -0.17160 0.06210 0.19400 1.000 0.0570 . . . .
H25 H Uiso -0.09660 0.20560 0.10500 1.000 0.0520 . . . .
H26 H Uiso 0.14390 0.27360 0.09210 1.000 0.0420 . . . .
H32 H Uiso 0.14590 0.47270 0.16920 1.000 0.0430 . . . .
H33 H Uiso 0.12660 0.70840 0.19350 1.000 0.0500 . . . .
H34 H Uiso 0.33600 0.77440 0.22690 1.000 0.0540 . . . .
H35 H Uiso 0.56510 0.60660 0.23630 1.000 0.0620 . . . .
H36 H Uiso 0.58850 0.37230 0.21080 1.000 0.0540 . . . .
H42 H Uiso 0.03070 0.28450 0.47020 1.000 0.0440 . . . .
H43 H Uiso 0.15400 0.26670 0.35750 1.000 0.0540 . . . .
H44 H Uiso 0.42800 0.18560 0.32730 1.000 0.0530 . . . .
H45 H Uiso 0.58050 0.11810 0.40900 1.000 0.0470 . . . .
H46 H Uiso 0.45970 0.13940 0.52190 1.000 0.0390 . . . .
H52 H Uiso -0.12830 0.47100 0.60600 1.000 0.0400 . . . .
H53 H Uiso -0.39950 0.48890 0.61340 1.000 0.0480 . . . .
H54 H Uiso -0.49570 0.28660 0.61630 1.000 0.0560 . . . .
H55 H Uiso -0.32180 0.06700 0.60810 1.000 0.0710 . . . .
H56 H Uiso -0.05070 0.04700 0.60010 1.000 0.0550 . . . .
H62 H Uiso 0.25690 0.47370 0.52370 1.000 0.0400 . . . .
H63 H Uiso 0.29180 0.68790 0.55670 1.000 0.0510 . . . .
H64 H Uiso 0.22800 0.75040 0.66930 1.000 0.0550 . . . .
H65 H Uiso 0.13100 0.59850 0.74910 1.000 0.0550 . . . .
H66 H Uiso 0.09990 0.38230 0.71720 1.000 0.0450 . . . .
H2 H Uiso 1.14340 0.68380 0.01500 0.500 0.0450 . . . .
H3 H Uiso 1.24940 0.51680 -0.06620 0.500 0.0530 . . . .
H4A H Uiso 0.73430 0.74710 0.18410 0.500 0.1120 . . . .
H5 H Uiso 0.86860 0.34940 -0.01790 0.500 0.0550 . . . .
H6 H Uiso 0.76940 0.50140 0.07490 0.500 0.0480 . . . .
H5A H Uiso 0.603(2) 0.9420(10) 0.2400(10) 1.000 0.068(6) . . . .
H5B H Uiso 0.681(2) 0.871(2) 0.2849(7) 1.000 0.065(6) . . . .

loop_
_atom_type_symbol
_atom_type_description
_atom_type_scat_dispersion_real
_atom_type_scat_dispersion_imag
_atom_type_scat_source
C C 0.0033 0.0016 ' International Tables Vol C Tables 4.2.6.8 and 6.1.1.4'
H H 0.0000 0.0000 ' International Tables Vol C Tables 4.2.6.8 and 6.1.1.4'
Br Br -0.2901 2.4595 ' International Tables Vol C Tables 4.2.6.8 and 6.1.1.4'
O O 0.0106 0.0060 ' International Tables Vol C Tables 4.2.6.8 and 6.1.1.4'
P P 0.1023 0.0942 ' International Tables Vol C Tables 4.2.6.8 and 6.1.1.4'

loop_
_geom_angle_atom_site_label_1
_geom_angle_atom_site_label_2
_geom_angle_atom_site_label_3
_geom_angle
_geom_angle_site_symmetry_1
_geom_angle_site_symmetry_2
_geom_angle_site_symmetry_3
_geom_angle_publ_flag
O1 P1 C11 111.04(6) . . . yes
O1 P1 C21 111.35(5) . . . yes
O1 P1 C31 111.26(6) . . . yes
C11 P1 C21 107.84(7) . . . yes
C11 P1 C31 106.40(5) . . . yes
C21 P1 C31 108.75(7) . . . yes
O2 P2 C61 112.57(6) . . . yes
O2 P2 C41 112.85(6) . . . yes
O2 P2 C51 112.89(5) . . . yes
C51 P2 C61 106.21(5) . . . yes
C41 P2 C51 106.27(7) . . . yes
C41 P2 C61 105.46(6) . . . yes
P1 C11 C12 123.48(11) . . . yes
P1 C11 C16 116.94(9) . . . yes
C12 C11 C16 119.58(13) . . . no
C11 C12 C13 119.76(16) . . . no
C12 C13 C14 120.11(16) . . . no
C13 C14 C15 120.18(15) . . . no
C14 C15 C16 120.16(17) . . . no
C11 C16 C15 120.20(15) . . . no
P1 C21 C26 123.68(11) . . . yes
C22 C21 C26 118.93(16) . . . no
P1 C21 C22 117.37(12) . . . yes
C21 C22 C23 120.34(15) . . . no
C22 C23 C24 120.27(16) . . . no
C23 C24 C25 119.98(17) . . . no
C24 C25 C26 120.35(16) . . . no
C21 C26 C25 120.12(15) . . . no
C32 C31 C36 119.04(13) . . . no
P1 C31 C32 124.70(13) . . . yes
P1 C31 C36 116.26(12) . . . yes
C31 C32 C33 119.95(16) . . . no
C32 C33 C34 120.21(17) . . . no
C33 C34 C35 120.09(18) . . . no
C34 C35 C36 120.34(17) . . . no
C31 C36 C35 120.36(16) . . . no
C11 C12 H12 120.00 . . . no
C13 C12 H12 120.00 . . . no
C14 C13 H13 120.00 . . . no
C12 C13 H13 120.00 . . . no
C13 C14 H14 120.00 . . . no
C15 C14 H14 120.00 . . . no
C16 C15 H15 120.00 . . . no
C14 C15 H15 120.00 . . . no
C11 C16 H16 120.00 . . . no
C15 C16 H16 120.00 . . . no
C21 C22 H22 120.00 . . . no
C23 C22 H22 120.00 . . . no
C24 C23 H23 120.00 . . . no
C22 C23 H23 120.00 . . . no
C23 C24 H24 120.00 . . . no
C25 C24 H24 120.00 . . . no
C24 C25 H25 120.00 . . . no
C26 C25 H25 120.00 . . . no
C25 C26 H26 120.00 . . . no
C21 C26 H26 120.00 . . . no
C31 C32 H32 120.00 . . . no
C33 C32 H32 120.00 . . . no
C32 C33 H33 120.00 . . . no
C34 C33 H33 120.00 . . . no
C35 C34 H34 120.00 . . . no
C33 C34 H34 120.00 . . . no
C34 C35 H35 120.00 . . . no
C36 C35 H35 120.00 . . . no
C35 C36 H36 120.00 . . . no
C31 C36 H36 120.00 . . . no
P2 C41 C42 122.40(12) . . . yes
P2 C41 C46 118.18(11) . . . yes
C42 C41 C46 119.37(12) . . . no
C41 C42 C43 120.03(16) . . . no
C42 C43 C44 120.19(15) . . . no
C43 C44 C45 120.22(14) . . . no
C44 C45 C46 120.03(16) . . . no
C41 C46 C45 120.14(14) . . . no
P2 C51 C52 122.26(9) . . . yes
P2 C51 C56 118.76(10) . . . yes
C52 C51 C56 118.98(12) . . . no
C51 C52 C53 120.58(13) . . . no
C52 C53 C54 119.85(16) . . . no
C53 C54 C55 120.13(17) . . . no
C54 C55 C56 120.50(18) . . . no
C51 C56 C55 119.95(16) . . . no
P2 C61 C62 122.56(10) . . . yes
P2 C61 C66 118.24(10) . . . yes
C62 C61 C66 119.20(12) . . . no
C61 C62 C63 120.31(13) . . . no
C62 C63 C64 120.09(16) . . . no
C63 C64 C65 119.99(17) . . . no
C64 C65 C66 120.38(15) . . . no
C61 C66 C65 120.03(14) . . . no
C7 O4 H4A 109.00 . . . no
C41 C42 H42 120.00 . . . no
C43 C42 H42 120.00 . . . no
C44 C43 H43 120.00 . . . no
C42 C43 H43 120.00 . . . no
C43 C44 H44 120.00 . . . no
C45 C44 H44 120.00 . . . no
C46 C45 H45 120.00 . . . no
C44 C45 H45 120.00 . . . no
C41 C46 H46 120.00 . . . no
C45 C46 H46 120.00 . . . no
C51 C52 H52 120.00 . . . no
C53 C52 H52 120.00 . . . no
C54 C53 H53 120.00 . . . no
C52 C53 H53 120.00 . . . no
C55 C54 H54 120.00 . . . no
C53 C54 H54 120.00 . . . no
C54 C55 H55 120.00 . . . no
C56 C55 H55 120.00 . . . no
C55 C56 H56 120.00 . . . no
C51 C56 H56 120.00 . . . no
C61 C62 H62 120.00 . . . no
C63 C62 H62 120.00 . . . no
C64 C63 H63 120.00 . . . no
C62 C63 H63 120.00 . . . no
C63 C64 H64 120.00 . . . no
C65 C64 H64 120.00 . . . no
C64 C65 H65 120.00 . . . no
C66 C65 H65 120.00 . . . no
C65 C66 H66 120.00 . . . no
C61 C66 H66 120.00 . . . no
C2 C1 C7 113.6(14) . . . no
C6 C1 C7 126.6(16) . . . no
C2 C1 C6 119.6(17) . . . no
C1 C2 C3 119.8(17) . . . no
C2 C3 C4 122(2) . . . no
Br1 C4 C3 119.7(15) . . . yes
C3 C4 C5 119.4(18) . . . no
Br1 C4 C5 120.9(13) . . . yes
C4 C5 C6 120.7(17) . . . no
C1 C6 C5 119(2) . . . no
O3 C7 C1 131.6(10) . . . yes
O4 C7 C1 106.4(9) . . . yes
O3 C7 O4 122.0(7) . . . yes
C1 C2 H2 120.00 . . . no
C3 C2 H2 120.00 . . . no
C2 C3 H3 118.00 . . . no
C4 C3 H3 120.00 . . . no
C4 C5 H5 120.00 . . . no
C6 C5 H5 120.00 . . . no
H5A O5 H5B 105.9(18) . . . no
C1 C6 H6 120.00 . . . no
C5 C6 H6 121.00 . . . no

loop_
_geom_bond_atom_site_label_1
_geom_bond_atom_site_label_2
_geom_bond_distance
_geom_bond_site_symmetry_1
_geom_bond_site_symmetry_2
_geom_bond_publ_flag
Br1 C4 1.908(18) . . yes
P1 O1 1.4901(10) . . yes
P1 C21 1.8024(18) . . yes
P1 C31 1.8019(10) . . yes
P1 C11 1.8030(13) . . yes
P2 C51 1.7968(10) . . yes
P2 O2 1.4917(10) . . yes
P2 C41 1.8037(13) . . yes
P2 C61 1.8068(10) . . yes
C11 C16 1.386(2) . . no
C11 C12 1.388(2) . . no
C12 C13 1.395(2) . . no
C13 C14 1.377(3) . . no
C14 C15 1.377(2) . . no
C15 C16 1.386(2) . . no
C21 C26 1.396(2) . . no
C21 C22 1.3986(18) . . no
C22 C23 1.385(3) . . no
C23 C24 1.379(3) . . no
C24 C25 1.384(3) . . no
C25 C26 1.387(3) . . no
C31 C32 1.393(2) . . no
C31 C36 1.392(3) . . no
C32 C33 1.391(3) . . no
C33 C34 1.377(3) . . no
C34 C35 1.375(3) . . no
C35 C36 1.381(3) . . no
C12 H12 0.9500 . . no
C13 H13 0.9500 . . no
C14 H14 0.9500 . . no
C15 H15 0.9500 . . no
C16 H16 0.9500 . . no
C22 H22 0.9500 . . no
C23 H23 0.9500 . . no
C24 H24 0.9500 . . no
C25 H25 0.9500 . . no
C26 H26 0.9500 . . no
C32 H32 0.9500 . . no
C33 H33 0.9500 . . no
C34 H34 0.9500 . . no
C35 H35 0.9500 . . no
C36 H36 0.9500 . . no
O3 C7 1.100(10) . . yes
O4 C7 1.470(9) . . yes
C41 C42 1.391(2) . . no
C41 C46 1.394(2) . . no
C42 C43 1.391(2) . . no
C43 C44 1.380(3) . . no
C44 C45 1.380(2) . . no
C45 C46 1.390(2) . . no
C51 C56 1.393(2) . . no
C51 C52 1.3850(15) . . no
C52 C53 1.388(3) . . no
C53 C54 1.373(3) . . no
C54 C55 1.374(3) . . no
C55 C56 1.383(3) . . no
C61 C66 1.3976(19) . . no
C61 C62 1.388(2) . . no
C62 C63 1.389(3) . . no
C63 C64 1.383(2) . . no
C64 C65 1.379(2) . . no
C65 C66 1.387(3) . . no
O4 H4A 0.8400 . . no
C42 H42 0.9500 . . no
C43 H43 0.9500 . . no
C44 H44 0.9500 . . no
C45 H45 0.9500 . . no
C46 H46 0.9500 . . no
C52 H52 0.9500 . . no
C53 H53 0.9500 . . no
C54 H54 0.9500 . . no
C55 H55 0.9500 . . no
C56 H56 0.9500 . . no
C62 H62 0.9500 . . no
C63 H63 0.9500 . . no
C64 H64 0.9500 . . no
C65 H65 0.9500 . . no
C66 H66 0.9500 . . no
C1 C6 1.39(3) . . no
C1 C7 1.48(2) . . no
C1 C2 1.40(3) . . no
C2 C3 1.35(3) . . no
C3 C4 1.37(3) . . no
C4 C5 1.37(3) . . no
C5 C6 1.40(3) . . no
C2 H2 0.9500 . . no
C3 H3 0.9500 . . no
C5 H5 0.9500 . . no
O5 H5A 0.833(11) . . no
O5 H5B 0.834(16) . . no
C6 H6 0.9500 . . no

loop_
_geom_hbond_atom_site_label_D
_geom_hbond_atom_site_label_H
_geom_hbond_atom_site_label_A
_geom_hbond_distance_DH
_geom_hbond_distance_HA
_geom_hbond_distance_DA
_geom_hbond_angle_DHA
_geom_hbond_site_symmetry_A
_geom_hbond_publ_flag
O4 H4A O5 0.8400 1.7400 2.573(4) 171.00 . yes
O5 H5A O1 0.833(11) 1.924(12) 2.7565(14) 178(2) 1_565 yes
O5 H5B O2 0.834(16) 1.989(16) 2.8201(17) 174.8(18) 2_666 yes
C16 H16 O1 0.9500 2.6000 3.0069(17) 106.00 . yes
C22 H22 O1 0.9500 2.5900 3.006(2) 107.00 . yes
C35 H35 O4 0.9500 2.4300 3.012(5) 120.00 . yes
C44 H44 O1 0.9500 2.3600 3.2837(17) 163.00 . yes

loop_
_geom_torsion_atom_site_label_1
_geom_torsion_atom_site_label_2
_geom_torsion_atom_site_label_3
_geom_torsion_atom_site_label_4
_geom_torsion
_geom_torsion_site_symmetry_1
_geom_torsion_site_symmetry_2
_geom_torsion_site_symmetry_3
_geom_torsion_site_symmetry_4
_geom_torsion_publ_flag
O1 P1 C11 C12 -159.04(14) . . . . no
C21 P1 C11 C12 78.71(15) . . . . no
C31 P1 C11 C12 -37.82(17) . . . . no
O1 P1 C11 C16 20.61(15) . . . . no
C21 P1 C11 C16 -101.64(14) . . . . no
C31 P1 C11 C16 141.83(14) . . . . no
O1 P1 C31 C32 -145.14(11) . . . . no
O1 P1 C21 C22 12.78(11) . . . . no
C11 P1 C21 C22 134.85(9) . . . . no
C31 P1 C21 C22 -110.17(9) . . . . no
O1 P1 C21 C26 -165.67(11) . . . . no
C11 P1 C21 C26 -43.61(13) . . . . no
C31 P1 C21 C26 71.38(13) . . . . no
C21 P1 C31 C32 -22.13(13) . . . . no
O1 P1 C31 C36 35.36(13) . . . . no
C11 P1 C31 C32 93.79(13) . . . . no
C21 P1 C31 C36 158.36(11) . . . . no
C11 P1 C31 C36 -85.72(12) . . . . no
O2 P2 C61 C62 130.74(12) . . . . no
C61 P2 C51 C52 15.05(13) . . . . no
C51 P2 C61 C62 -105.24(12) . . . . no
C61 P2 C41 C42 -94.86(11) . . . . no
C41 P2 C61 C62 7.29(13) . . . . no
C51 P2 C61 C66 75.72(12) . . . . no
O2 P2 C61 C66 -48.30(12) . . . . no
C41 P2 C61 C66 -171.75(11) . . . . no
C51 P2 C41 C42 17.63(11) . . . . no
O2 P2 C51 C56 -41.94(13) . . . . no
O2 P2 C41 C42 141.87(9) . . . . no
O2 P2 C51 C52 138.87(11) . . . . no
C41 P2 C51 C52 -96.92(11) . . . . no
O2 P2 C41 C46 -40.80(11) . . . . no
C61 P2 C51 C56 -165.76(12) . . . . no
C51 P2 C41 C46 -165.04(9) . . . . no
C61 P2 C41 C46 82.48(9) . . . . no
C41 P2 C51 C56 82.27(12) . . . . no
P1 C11 C12 C13 -178.78(14) . . . . no
C12 C11 C16 C15 -0.6(3) . . . . no
C16 C11 C12 C13 1.6(3) . . . . no
P1 C11 C16 C15 179.76(14) . . . . no
C11 C12 C13 C14 -1.4(3) . . . . no
C12 C13 C14 C15 0.3(3) . . . . no
C13 C14 C15 C16 0.7(3) . . . . no
C14 C15 C16 C11 -0.6(3) . . . . no
C26 C21 C22 C23 0.05(18) . . . . no
P1 C21 C26 C25 178.63(12) . . . . no
P1 C21 C22 C23 -178.47(11) . . . . no
C22 C21 C26 C25 0.2(2) . . . . no
C21 C22 C23 C24 -0.3(2) . . . . no
C22 C23 C24 C25 0.2(3) . . . . no
C23 C24 C25 C26 0.1(3) . . . . no
C24 C25 C26 C21 -0.3(3) . . . . no
P1 C31 C32 C33 -178.69(11) . . . . no
P1 C31 C36 C35 179.23(13) . . . . no
C32 C31 C36 C35 -0.3(2) . . . . no
C36 C31 C32 C33 0.8(2) . . . . no
C31 C32 C33 C34 -0.7(2) . . . . no
C32 C33 C34 C35 0.0(2) . . . . no
C33 C34 C35 C36 0.5(3) . . . . no
C34 C35 C36 C31 -0.4(3) . . . . no
C46 C41 C42 C43 -1.36(18) . . . . no
P2 C41 C42 C43 175.95(11) . . . . no
C42 C41 C46 C45 0.68(18) . . . . no
P2 C41 C46 C45 -176.74(11) . . . . no
C41 C42 C43 C44 0.7(2) . . . . no
C42 C43 C44 C45 0.6(3) . . . . no
C43 C44 C45 C46 -1.3(3) . . . . no
C44 C45 C46 C41 0.6(2) . . . . no
P2 C51 C52 C53 179.14(11) . . . . no
C52 C51 C56 C55 -0.1(2) . . . . no
C56 C51 C52 C53 0.0(2) . . . . no
P2 C51 C56 C55 -179.34(14) . . . . no
C51 C52 C53 C54 0.7(2) . . . . no
C52 C53 C54 C55 -1.1(2) . . . . no
C53 C54 C55 C56 0.9(3) . . . . no
C54 C55 C56 C51 -0.3(3) . . . . no
P2 C61 C62 C63 -179.08(13) . . . . no
C66 C61 C62 C63 -0.1(2) . . . . no
P2 C61 C66 C65 179.77(13) . . . . no
C62 C61 C66 C65 0.7(2) . . . . no
C61 C62 C63 C64 -0.5(3) . . . . no
C62 C63 C64 C65 0.3(3) . . . . no
C63 C64 C65 C66 0.3(3) . . . . no
C64 C65 C66 C61 -0.8(3) . . . . no
C6 C1 C2 C3 -3(3) . . . . no
C7 C1 C2 C3 -177.6(17) . . . . no
C2 C1 C6 C5 0(3) . . . . no
C7 C1 C6 C5 173.8(16) . . . . no
C2 C1 C7 O3 11(2) . . . . no
C2 C1 C7 O4 -168.1(12) . . . . no
C6 C1 C7 O3 -163.6(16) . . . . no
C6 C1 C7 O4 18(2) . . . . no
C1 C2 C3 C4 3(3) . . . . no
C2 C3 C4 Br1 176.5(16) . . . . no
C2 C3 C4 C5 0(3) . . . . no
Br1 C4 C5 C6 -179.7(14) . . . . no
C3 C4 C5 C6 -3(3) . . . . no
C4 C5 C6 C1 3(3) . . . . no
